data_1530523
loop_
_publ_author_name
'Ovchinnikov, V.E.'
'Udovenko, A.A.'
'Solov'eva, L.P.'
'Volkova, L.M.'
'Davidovich, R.L.'

_publ_section_title
;
 Crystal sturctures of thallium and ammonium tetrafluoroantimonies(III)
;
_journal_name_full
;
Koordinatsionnaya Khimiya (= Coordination Chemistry (USSR))
;
_journal_page_first 697
_journal_page_last 701
_journal_volume 8
_journal_year 1982
_chemical_formula_sum 'F4 H4 N Sb'
_chemical_name_systematic 'N H4 Sb F4'
_space_group_IT_number 14
_symmetry_space_group_name_Hall '-P 2bc'
_symmetry_space_group_name_H-M 'P 1 1 21/b'
_cell_angle_alpha 90
_cell_angle_beta 90
_cell_angle_gamma 104.32
_cell_formula_units_Z 8
_cell_length_a 8.184
_cell_length_b 16.407
_cell_length_c 6.947
_cell_volume 903.825
_citation_journal_id_ASTM KOKHDC
_cod_data_source_file Ovchinnikov_KOKHDC_1982_739.cif
_cod_data_source_block H4F4N1Sb1
_cod_original_cell_volume 903.8248
_cod_original_sg_symbol_Hall '-P 2ybc (-x,z,y)'
_cod_original_formula_sum 'H4 F4 N1 Sb1'
_cod_database_code 1530523

loop_
_symmetry_equiv_pos_as_xyz
x,y,z
-x,-y+1/2,z+1/2
-x,-y,-z
x,y-1/2,-z-1/2

loop_
_atom_site_label
_atom_site_type_symbol
_atom_site_fract_x
_atom_site_fract_y
_atom_site_fract_z
_atom_site_occupancy
_atom_site_U_iso_or_equiv
_atom_site_attached_hydrogens
Sb1 Sb+3 0.331 0.1155 0.2373 1 0.0 0
F6 F-1 0.249 0.3016 0.593 1 0.0 0
F5 F-1 0.364 0.236 0.896 1 0.0 0
N2 N-3 0.825 0.037 0.264 1 0.0 4
F3 F-1 0.386 0.0582 0.011 1 0.0 0
F4 F-1 0.116 0.1197 0.056 1 0.0 0
F1 F-1 0.17 0.0138 0.315 1 0.0 0
N1 N-3 0.389 0.3743 0.225 1 0.0 4
F8 F-1 0.264 0.1354 0.607 1 0.0 0
Sb2 Sb+3 0.1466 0.211 0.7737 1 0.0 0
F7 F-1 0.125 0.3069 0.955 1 0.0 0
F2 F-1 0.494 0.0598 0.354 1 0.0 0
